data_1507650
loop_
_publ_author_name
'Paton, Andrew S.'
'Lough, Alan J.'
'Bender, Timothy P.'

_publ_section_title
;
 One Well-Placed Methyl Group Increases the Solubility of Phenoxy
 Boronsubphthalocyanine Two Orders of Magnitude
;
_journal_issue 18
_journal_name_full 'Industrial &amp; Engineering Chemistry Research'
_journal_page_first 6290
_journal_paper_doi 10.1021/ie202998f
_journal_volume 51
_journal_year 2012
_chemical_formula_moiety 'C32 H21 B N6 O'
_chemical_formula_sum 'C32 H21 B N6 O'
_chemical_formula_weight 516.36
_chemical_name_systematic
;
 ?
;
_space_group_IT_number 2
_symmetry_cell_setting triclinic
_symmetry_space_group_name_Hall '-P 1'
_symmetry_space_group_name_H-M 'P -1'
_atom_sites_solution_hydrogens geom
_atom_sites_solution_primary direct
_atom_sites_solution_secondary difmap
_audit_creation_method SHELXL-97
_cell_angle_alpha 77.850(3)
_cell_angle_beta 80.886(4)
_cell_angle_gamma 77.164(3)
_cell_formula_units_Z 2
_cell_length_a 8.4280(3)
_cell_length_b 11.2988(7)
_cell_length_c 14.0713(9)
_cell_measurement_reflns_used 14664
_cell_measurement_temperature 150(1)
_cell_measurement_theta_max 27.4
_cell_measurement_theta_min 2.6
_cell_volume 1268.42(12)
_computing_cell_refinement 'Denzo-SMN (Otwinowski & Minor, 1997)'
_computing_data_collection 'Collect (Nonius B.V., 1997-2002)'
_computing_data_reduction Denzo-SMN
_computing_molecular_graphics 'PLATON (Spek, 2009)'
_computing_publication_material 'SHELXTL V6.1'
_computing_structure_refinement 'SHELXTL V6.1 (Sheldrick, 2008)'
_computing_structure_solution 'SIR-92 (Altomare et al., 1994)'
_diffrn_ambient_temperature 150(1)
_diffrn_detector_area_resol_mean 9
_diffrn_measured_fraction_theta_full 0.988
_diffrn_measured_fraction_theta_max 0.988
_diffrn_measurement_device_type 'Nonius KappaCCD'
_diffrn_measurement_method '\f scans and \w scans with \k offsets'
_diffrn_radiation_monochromator graphite
_diffrn_radiation_source 'fine-focus sealed tube'
_diffrn_radiation_type MoK\a
_diffrn_radiation_wavelength 0.71073
_diffrn_reflns_av_R_equivalents 0.0710
_diffrn_reflns_av_sigmaI/netI 0.1188
_diffrn_reflns_limit_h_max 10
_diffrn_reflns_limit_h_min -10
_diffrn_reflns_limit_k_max 14
_diffrn_reflns_limit_k_min -14
_diffrn_reflns_limit_l_max 18
_diffrn_reflns_limit_l_min -17
_diffrn_reflns_number 14664
_diffrn_reflns_theta_full 27.42
_diffrn_reflns_theta_max 27.42
_diffrn_reflns_theta_min 2.60
_exptl_absorpt_coefficient_mu 0.085
_exptl_absorpt_correction_T_max 0.990
_exptl_absorpt_correction_T_min 0.883
_exptl_absorpt_correction_type multi-scan
_exptl_absorpt_process_details
;
multi-scan from symmetry-related measurements
 Sortav (Blessing 1995)
;
_exptl_crystal_colour purple
_exptl_crystal_density_diffrn 1.352
_exptl_crystal_density_method 'not measured'
_exptl_crystal_description block
_exptl_crystal_F_000 536
_exptl_crystal_size_max 0.22
_exptl_crystal_size_mid 0.18
_exptl_crystal_size_min 0.16
_refine_diff_density_max 0.236
_refine_diff_density_min -0.307
_refine_diff_density_rms 0.059
_refine_ls_extinction_method none
_refine_ls_goodness_of_fit_ref 0.975
_refine_ls_hydrogen_treatment constr
_refine_ls_matrix_type full
_refine_ls_number_parameters 363
_refine_ls_number_reflns 5713
_refine_ls_number_restraints 0
_refine_ls_restrained_S_all 0.975
_refine_ls_R_factor_all 0.1639
_refine_ls_R_factor_gt 0.0598
_refine_ls_shift/su_max 0.000
_refine_ls_shift/su_mean 0.000
_refine_ls_structure_factor_coef Fsqd
_refine_ls_weighting_details 'calc w=1/[\s^2^(Fo^2^)+(0.0756P)^2^] where P=(Fo^2^+2Fc^2^)/3'
_refine_ls_weighting_scheme calc
_refine_ls_wR_factor_gt 0.1262
_refine_ls_wR_factor_ref 0.1677
_reflns_number_gt 2705
_reflns_number_total 5713
_reflns_threshold_expression I>2\s(I)
_cod_data_source_file ie202998f_si_004.cif
_cod_data_source_block 3b-k1063
_cod_depositor_comments
;
The following automatic conversions were performed:

'_symmetry_cell_setting' value 'Triclinic' changed to 'triclinic'
according to /home/saulius/struct/CIF-dictionaries/cif_core.dic
dictionary named 'cif_core.dic' version 2.4.1 from 2010-06-29.

Automatic conversion script
Id: cif_fix_values 1715 2011-07-08 13:25:40Z adriana 
;
_cod_database_code 1507650

loop_
_symmetry_equiv_pos_as_xyz
'x, y, z'
'-x, -y, -z'

loop_
_atom_site_label
_atom_site_type_symbol
_atom_site_fract_x
_atom_site_fract_y
_atom_site_fract_z
_atom_site_U_iso_or_equiv
_atom_site_adp_type
_atom_site_occupancy
_atom_site_symmetry_multiplicity
_atom_site_calc_flag
_atom_site_refinement_flags
O1 O 0.53776(18) 0.50261(15) 0.23411(13) 0.0346(4) Uani 1 1 d .
N1 N 0.3681(2) 0.68036(18) 0.29028(15) 0.0314(5) Uani 1 1 d .
N2 N 0.2503(2) 0.79238(19) 0.14687(16) 0.0359(6) Uani 1 1 d .
N3 N 0.2447(2) 0.57889(18) 0.20007(15) 0.0303(5) Uani 1 1 d .
N4 N 0.1156(2) 0.41344(18) 0.28722(15) 0.0317(5) Uani 1 1 d .
N5 N 0.2985(2) 0.48858(18) 0.36119(15) 0.0298(5) Uani 1 1 d .
N6 N 0.3567(2) 0.61282(19) 0.46324(16) 0.0333(5) Uani 1 1 d .
C1 C 0.3747(3) 0.6997(2) 0.3823(2) 0.0306(6) Uani 1 1 d .
C2 C 0.3649(3) 0.8310(2) 0.3730(2) 0.0352(7) Uani 1 1 d .
C3 C 0.3692(3) 0.9039(2) 0.4404(2) 0.0419(7) Uani 1 1 d .
H3A H 0.3883 0.8677 0.5060 0.050 Uiso 1 1 calc R
C4 C 0.3447(3) 1.0311(3) 0.4096(2) 0.0484(8) Uani 1 1 d .
H4A H 0.3497 1.0822 0.4543 0.058 Uiso 1 1 calc R
C5 C 0.3131(3) 1.0845(3) 0.3145(3) 0.0500(8) Uani 1 1 d .
H5A H 0.2964 1.1718 0.2955 0.060 Uiso 1 1 calc R
C6 C 0.3051(3) 1.0140(2) 0.2467(2) 0.0448(7) Uani 1 1 d .
H6A H 0.2817 1.0516 0.1821 0.054 Uiso 1 1 calc R
C7 C 0.3325(3) 0.8869(2) 0.2759(2) 0.0340(6) Uani 1 1 d .
C8 C 0.3245(3) 0.7881(2) 0.2265(2) 0.0340(6) Uani 1 1 d .
C9 C 0.2027(3) 0.6895(2) 0.13869(19) 0.0321(6) Uani 1 1 d .
C10 C 0.0706(3) 0.6755(2) 0.08909(19) 0.0345(6) Uani 1 1 d .
C11 C -0.0217(3) 0.7562(3) 0.0205(2) 0.0420(7) Uani 1 1 d .
H11A H 0.0060 0.8335 -0.0101 0.050 Uiso 1 1 calc R
C12 C -0.1557(3) 0.7200(3) -0.0018(2) 0.0490(8) Uani 1 1 d .
H12A H -0.2198 0.7732 -0.0495 0.059 Uiso 1 1 calc R
C13 C -0.1996(3) 0.6082(3) 0.0433(2) 0.0456(8) Uani 1 1 d .
H13A H -0.2937 0.5874 0.0268 0.055 Uiso 1 1 calc R
C14 C -0.1092(3) 0.5273(3) 0.11128(19) 0.0374(7) Uani 1 1 d .
H14A H -0.1395 0.4510 0.1422 0.045 Uiso 1 1 calc R
C15 C 0.0280(3) 0.5603(2) 0.13359(19) 0.0329(6) Uani 1 1 d .
C16 C 0.1352(3) 0.5031(2) 0.20857(19) 0.0304(6) Uani 1 1 d .
C17 C 0.1907(3) 0.4133(2) 0.36443(19) 0.0302(6) Uani 1 1 d .
C18 C 0.1549(3) 0.3612(2) 0.46752(19) 0.0305(6) Uani 1 1 d .
C19 C 0.0584(3) 0.2757(2) 0.5149(2) 0.0353(7) Uani 1 1 d .
H19A H 0.0020 0.2392 0.4790 0.042 Uiso 1 1 calc R
C20 C 0.0477(3) 0.2459(2) 0.6159(2) 0.0389(7) Uani 1 1 d .
H20A H -0.0150 0.1863 0.6497 0.047 Uiso 1 1 calc R
C21 C 0.1271(3) 0.3016(2) 0.6690(2) 0.0403(7) Uani 1 1 d .
H21A H 0.1207 0.2770 0.7382 0.048 Uiso 1 1 calc R
C22 C 0.2155(3) 0.3924(2) 0.6229(2) 0.0350(7) Uani 1 1 d .
H22A H 0.2639 0.4333 0.6598 0.042 Uiso 1 1 calc R
C23 C 0.2307(3) 0.4215(2) 0.52143(19) 0.0311(6) Uani 1 1 d .
C24 C 0.3111(3) 0.5104(2) 0.45176(19) 0.0308(6) Uani 1 1 d .
C25 C 0.5744(3) 0.3857(2) 0.21090(19) 0.0320(6) Uani 1 1 d .
C26 C 0.6694(3) 0.2915(3) 0.2695(2) 0.0416(7) Uani 1 1 d .
H26A H 0.6995 0.3065 0.3275 0.050 Uiso 1 1 calc R
C27 C 0.7215(3) 0.1747(3) 0.2444(2) 0.0515(8) Uani 1 1 d .
C28 C 0.6736(3) 0.1517(3) 0.1604(3) 0.0515(8) Uani 1 1 d .
C29 C 0.5780(3) 0.2472(3) 0.1029(2) 0.0480(8) Uani 1 1 d .
H29A H 0.5453 0.2324 0.0455 0.058 Uiso 1 1 calc R
C30 C 0.5289(3) 0.3641(3) 0.1271(2) 0.0397(7) Uani 1 1 d .
H30A H 0.4644 0.4285 0.0862 0.048 Uiso 1 1 calc R
C31 C 0.8276(4) 0.0748(3) 0.3085(3) 0.0790(12) Uani 1 1 d .
H31A H 0.8494 0.1075 0.3633 0.119 Uiso 1 1 calc R
H31B H 0.9314 0.0462 0.2701 0.119 Uiso 1 1 calc R
H31C H 0.7710 0.0056 0.3338 0.119 Uiso 1 1 calc R
C32 C 0.7259(4) 0.0260(3) 0.1308(3) 0.0816(12) Uani 1 1 d .
H32A H 0.6881 0.0297 0.0677 0.122 Uiso 1 1 calc R
H32B H 0.6778 -0.0350 0.1806 0.122 Uiso 1 1 calc R
H32C H 0.8457 0.0019 0.1251 0.122 Uiso 1 1 calc R
B1 B 0.3728(3) 0.5571(3) 0.2681(2) 0.0302(7) Uani 1 1 d .

loop_
_atom_site_aniso_label
_atom_site_aniso_U_11
_atom_site_aniso_U_22
_atom_site_aniso_U_33
_atom_site_aniso_U_23
_atom_site_aniso_U_13
_atom_site_aniso_U_12
O1 0.0292(9) 0.0318(11) 0.0437(12) -0.0110(9) 0.0001(8) -0.0072(8)
N1 0.0300(11) 0.0293(13) 0.0360(14) -0.0056(11) -0.0043(9) -0.0079(9)
N2 0.0376(12) 0.0336(14) 0.0354(14) -0.0038(11) -0.0007(10) -0.0098(10)
N3 0.0294(11) 0.0261(12) 0.0351(14) -0.0036(10) -0.0022(9) -0.0076(9)
N4 0.0337(11) 0.0281(12) 0.0333(14) -0.0061(10) -0.0037(10) -0.0058(9)
N5 0.0304(11) 0.0264(12) 0.0339(14) -0.0047(10) -0.0070(9) -0.0068(9)
N6 0.0333(11) 0.0295(13) 0.0384(14) -0.0055(11) -0.0068(10) -0.0073(9)
C1 0.0249(13) 0.0303(16) 0.0374(18) -0.0061(13) -0.0058(11) -0.0059(11)
C2 0.0329(14) 0.0327(16) 0.0431(19) -0.0119(14) -0.0026(12) -0.0097(11)
C3 0.0374(15) 0.0397(18) 0.052(2) -0.0126(15) -0.0049(13) -0.0110(13)
C4 0.0485(17) 0.0401(19) 0.062(2) -0.0179(16) -0.0085(15) -0.0112(14)
C5 0.0483(17) 0.0294(17) 0.074(3) -0.0124(17) -0.0047(16) -0.0096(13)
C6 0.0495(17) 0.0328(18) 0.052(2) -0.0053(15) -0.0028(14) -0.0114(13)
C7 0.0293(13) 0.0301(16) 0.0428(18) -0.0085(13) 0.0019(12) -0.0089(11)
C8 0.0305(13) 0.0319(16) 0.0370(17) -0.0020(13) 0.0015(12) -0.0088(11)
C9 0.0344(14) 0.0307(16) 0.0307(16) -0.0063(13) 0.0015(11) -0.0083(12)
C10 0.0373(14) 0.0346(16) 0.0307(16) -0.0036(13) -0.0029(12) -0.0078(12)
C11 0.0445(16) 0.0439(18) 0.0341(17) 0.0022(14) -0.0046(13) -0.0102(13)
C12 0.0491(17) 0.060(2) 0.0350(18) 0.0050(15) -0.0143(14) -0.0117(15)
C13 0.0428(16) 0.060(2) 0.0353(18) -0.0020(15) -0.0107(13) -0.0155(15)
C14 0.0395(15) 0.0454(18) 0.0297(17) -0.0061(13) -0.0001(12) -0.0164(13)
C15 0.0329(14) 0.0353(16) 0.0313(16) -0.0089(13) -0.0010(11) -0.0074(11)
C16 0.0301(13) 0.0287(15) 0.0319(16) -0.0067(13) -0.0026(11) -0.0043(11)
C17 0.0275(13) 0.0232(14) 0.0394(18) -0.0061(12) -0.0046(12) -0.0030(11)
C18 0.0266(12) 0.0245(14) 0.0365(17) -0.0032(12) -0.0014(11) -0.0011(11)
C19 0.0295(13) 0.0291(15) 0.0445(19) -0.0054(13) -0.0012(12) -0.0035(11)
C20 0.0362(15) 0.0293(16) 0.044(2) 0.0002(14) 0.0004(13) -0.0025(12)
C21 0.0418(15) 0.0358(17) 0.0363(18) -0.0043(14) 0.0023(13) 0.0001(13)
C22 0.0325(14) 0.0302(16) 0.0389(18) -0.0057(13) -0.0034(12) -0.0004(12)
C23 0.0267(13) 0.0300(15) 0.0326(17) -0.0054(12) -0.0011(11) 0.0008(11)
C24 0.0277(13) 0.0300(15) 0.0335(17) -0.0043(13) -0.0052(11) -0.0033(11)
C25 0.0268(13) 0.0300(15) 0.0373(17) -0.0046(13) 0.0041(11) -0.0082(11)
C26 0.0358(14) 0.0410(18) 0.0426(18) -0.0038(14) 0.0008(13) -0.0038(13)
C27 0.0409(16) 0.0366(18) 0.065(2) -0.0011(16) 0.0096(15) -0.0011(13)
C28 0.0459(17) 0.0367(18) 0.068(2) -0.0159(17) 0.0185(16) -0.0130(14)
C29 0.0454(16) 0.052(2) 0.052(2) -0.0267(17) 0.0107(14) -0.0175(15)
C30 0.0357(14) 0.0414(18) 0.0430(19) -0.0118(14) -0.0007(13) -0.0084(12)
C31 0.070(2) 0.055(2) 0.085(3) 0.008(2) 0.006(2) 0.0149(18)
C32 0.078(2) 0.042(2) 0.117(3) -0.027(2) 0.037(2) -0.0168(17)
B1 0.0309(15) 0.0276(17) 0.0322(19) -0.0058(14) -0.0009(13) -0.0075(12)

loop_
_atom_type_symbol
_atom_type_description
_atom_type_scat_dispersion_real
_atom_type_scat_dispersion_imag
_atom_type_scat_source
C C 0.0033 0.0016 'International Tables Vol C Tables 4.2.6.8 and 6.1.1.4'
H H 0.0000 0.0000 'International Tables Vol C Tables 4.2.6.8 and 6.1.1.4'
B B 0.0013 0.0007 'International Tables Vol C Tables 4.2.6.8 and 6.1.1.4'
N N 0.0061 0.0033 'International Tables Vol C Tables 4.2.6.8 and 6.1.1.4'
O O 0.0106 0.0060 'International Tables Vol C Tables 4.2.6.8 and 6.1.1.4'

loop_
_geom_angle_atom_site_label_1
_geom_angle_atom_site_label_2
_geom_angle_atom_site_label_3
_geom_angle
C25 O1 B1 121.03(18)
C8 N1 C1 112.3(2)
C8 N1 B1 123.2(2)
C1 N1 B1 123.2(2)
C9 N2 C8 117.4(2)
C16 N3 C9 112.9(2)
C16 N3 B1 123.2(2)
C9 N3 B1 122.4(2)
C17 N4 C16 116.5(2)
C17 N5 C24 112.8(2)
C17 N5 B1 123.5(2)
C24 N5 B1 123.0(2)
C24 N6 C1 117.0(2)
N6 C1 N1 122.5(2)
N6 C1 C2 129.9(2)
N1 C1 C2 106.0(2)
C3 C2 C7 120.1(2)
C3 C2 C1 132.3(3)
C7 C2 C1 107.5(2)
C4 C3 C2 118.3(3)
C5 C4 C3 121.0(3)
C6 C5 C4 121.7(3)
C5 C6 C7 117.9(3)
C6 C7 C2 121.0(2)
C6 C7 C8 132.1(3)
C2 C7 C8 106.8(2)
N2 C8 N1 121.9(2)
N2 C8 C7 129.8(2)
N1 C8 C7 106.2(2)
N2 C9 N3 122.5(2)
N2 C9 C10 129.8(2)
N3 C9 C10 105.7(2)
C11 C10 C15 120.5(2)
C11 C10 C9 132.0(2)
C15 C10 C9 107.0(2)
C12 C11 C10 117.5(3)
C11 C12 C13 122.0(3)
C14 C13 C12 121.1(2)
C13 C14 C15 118.1(3)
C14 C15 C10 120.8(2)
C14 C15 C16 131.0(3)
C10 C15 C16 107.7(2)
N4 C16 N3 122.8(2)
N4 C16 C15 129.7(2)
N3 C16 C15 105.7(2)
N4 C17 N5 122.7(2)
N4 C17 C18 130.2(2)
N5 C17 C18 105.8(2)
C19 C18 C23 121.1(2)
C19 C18 C17 131.9(2)
C23 C18 C17 106.9(2)
C20 C19 C18 117.8(3)
C19 C20 C21 121.3(3)
C22 C21 C20 121.4(3)
C23 C22 C21 118.1(3)
C22 C23 C18 120.3(2)
C22 C23 C24 132.2(2)
C18 C23 C24 107.5(2)
N6 C24 N5 122.0(2)
N6 C24 C23 130.9(2)
N5 C24 C23 105.5(2)
C30 C25 C26 119.8(2)
C30 C25 O1 121.3(2)
C26 C25 O1 118.7(2)
C25 C26 C27 120.8(3)
C26 C27 C28 119.6(3)
C26 C27 C31 119.6(3)
C28 C27 C31 120.8(3)
C29 C28 C27 118.7(3)
C29 C28 C32 119.9(3)
C27 C28 C32 121.4(3)
C28 C29 C30 121.6(3)
C25 C30 C29 119.5(3)
O1 B1 N1 110.1(2)
O1 B1 N5 115.6(2)
N1 B1 N5 104.0(2)
O1 B1 N3 117.6(2)
N1 B1 N3 104.6(2)
N5 B1 N3 103.5(2)

loop_
_geom_bond_atom_site_label_1
_geom_bond_atom_site_label_2
_geom_bond_distance
O1 C25 1.384(3)
O1 B1 1.440(3)
N1 C8 1.367(3)
N1 C1 1.369(3)
N1 B1 1.482(3)
N2 C9 1.343(3)
N2 C8 1.354(3)
N3 C16 1.369(3)
N3 C9 1.371(3)
N3 B1 1.500(3)
N4 C17 1.341(3)
N4 C16 1.350(3)
N5 C17 1.366(3)
N5 C24 1.372(3)
N5 B1 1.495(4)
N6 C24 1.345(3)
N6 C1 1.351(3)
C1 C2 1.446(3)
C2 C3 1.391(4)
C2 C7 1.421(4)
C3 C4 1.389(4)
C4 C5 1.389(4)
C5 C6 1.383(4)
C6 C7 1.386(3)
C7 C8 1.452(3)
C9 C10 1.457(3)
C10 C11 1.386(3)
C10 C15 1.417(4)
C11 C12 1.383(4)
C12 C13 1.390(4)
C13 C14 1.373(4)
C14 C15 1.389(3)
C15 C16 1.450(3)
C17 C18 1.457(3)
C18 C19 1.395(4)
C18 C23 1.419(3)
C19 C20 1.382(4)
C20 C21 1.396(4)
C21 C22 1.391(4)
C22 C23 1.388(3)
C23 C24 1.451(3)
C25 C30 1.380(3)
C25 C26 1.384(3)
C26 C27 1.395(4)
C27 C28 1.398(4)
C27 C31 1.506(4)
C28 C29 1.386(4)
C28 C32 1.516(4)
C29 C30 1.390(4)
